data_1527312
loop_
_publ_author_name
'Duc Tran Qui'
'Capponi, J.J.'
'Shannon, R.D.'
'Joubert, J.C.'

_publ_section_title
;
 Crystal structure and ionic conductivity in Na4 Zr2 Si3 O12
;
_journal_name_full 'Journal of Solid State Chemistry'
_journal_page_first 219
_journal_page_last 229
_journal_volume 39
_journal_year 1981
_chemical_formula_sum 'Na4 O12 Si3 Zr2'
_chemical_name_systematic 'Na4 Zr2 Si3 O12'
_space_group_IT_number 167
_symmetry_space_group_name_Hall '-R 3 2"c'
_symmetry_space_group_name_H-M 'R -3 c :H'
_cell_angle_alpha 90
_cell_angle_beta 90
_cell_angle_gamma 120
_cell_formula_units_Z 6
_cell_length_a 9.1863
_cell_length_b 9.1863
_cell_length_c 22.181
_cell_volume 1621.037
_citation_journal_id_ASTM JSSCBI
_cod_data_source_file DucTranQui_JSSCBI_1981_1519.cif
_cod_data_source_block Na4O12Si3Zr2
_cod_database_code 1527312

loop_
_symmetry_equiv_pos_as_xyz
x,y,z
-y,x-y,z
-x+y,-x,z
y,x,-z+1/2
-x,-x+y,-z+1/2
x-y,-y,-z+1/2
-x,-y,-z
y,-x+y,-z
x-y,x,-z
-y,-x,z-1/2
x,x-y,z-1/2
-x+y,y,z-1/2
x+2/3,y+1/3,z+1/3
-y+2/3,x-y+1/3,z+1/3
-x+y+2/3,-x+1/3,z+1/3
y+2/3,x+1/3,-z+5/6
-x+2/3,-x+y+1/3,-z+5/6
x-y+2/3,-y+1/3,-z+5/6
-x+2/3,-y+1/3,-z+1/3
y+2/3,-x+y+1/3,-z+1/3
x-y+2/3,x+1/3,-z+1/3
-y+2/3,-x+1/3,z-1/6
x+2/3,x-y+1/3,z-1/6
-x+y+2/3,y+1/3,z-1/6
x+1/3,y+2/3,z+2/3
-y+1/3,x-y+2/3,z+2/3
-x+y+1/3,-x+2/3,z+2/3
y+1/3,x+2/3,-z+7/6
-x+1/3,-x+y+2/3,-z+7/6
x-y+1/3,-y+2/3,-z+7/6
-x+1/3,-y+2/3,-z+2/3
y+1/3,-x+y+2/3,-z+2/3
x-y+1/3,x+2/3,-z+2/3
-y+1/3,-x+2/3,z+1/6
x+1/3,x-y+2/3,z+1/6
-x+y+1/3,y+2/3,z+1/6

loop_
_atom_site_label
_atom_site_type_symbol
_atom_site_fract_x
_atom_site_fract_y
_atom_site_fract_z
_atom_site_occupancy
_atom_site_U_iso_or_equiv
O1 O-2 0.18534 0.16651 0.08652 1 0.0
Zr1 Zr+4 0 0 0.14719 1 0.0
Si1 Si+4 0.29544 0 0.25 1 0.0
Na2 Na+1 -0.36033 0 0.25 1 0.0
O2 O-2 0.18214 0.02102 0.19199 1 0.0
Na1 Na+1 0 0 0 1 0.0
